data_1001127
loop_
_publ_author_name
'Meyer, D'
'Gasperin, M'

_publ_section_title
;
Etude Structurale d'une Phase haute Temperature instable du Chlorate de
Sodium
;
_journal_coden_ASTM BUFCAE
_journal_name_full
;
Bulletin de la Societe Francaise de Mineralogie et de Cristallographie
(72,1949-100,1977)
;
_journal_page_first 18
_journal_page_last 20
_journal_volume 96
_journal_year 1973
_chemical_formula_structural 'Na (Cl O3)'
_chemical_formula_sum 'Cl Na O3'
_chemical_name_systematic
;
Sodium chlorate - metastable high temperature (255C) phase III
;
_space_group_IT_number 14
_symmetry_cell_setting monoclinic
_symmetry_Int_Tables_number 14
_symmetry_space_group_name_Hall '-P 2yab'
_symmetry_space_group_name_H-M 'P 1 21/a 1'
_cell_angle_alpha 90
_cell_angle_beta 110.(1)
_cell_angle_gamma 90
_cell_formula_units_Z 4
_cell_length_a 8.78(5)
_cell_length_b 5.17(5)
_cell_length_c 6.88(5)
_cell_volume 293.5
_refine_ls_R_factor_all 0.16
_cod_database_code 1001127

loop_
_symmetry_equiv_pos_as_xyz
x,y,z
1/2-x,1/2+y,-z
-x,-y,-z
1/2+x,1/2-y,z

loop_
_atom_site_label
_atom_site_type_symbol
_atom_site_symmetry_multiplicity
_atom_site_Wyckoff_symbol
_atom_site_fract_x
_atom_site_fract_y
_atom_site_fract_z
_atom_site_occupancy
_atom_site_attached_hydrogens
_atom_site_calc_flag
Cl1 Cl5+ 4 e 0.023(2) 0.230(25) 0.176(3) 1. 0 d
Na1 Na1+ 4 e 0.311(3) 0.784(31) 0.299(3) 1. 0 d
O1 O2- 4 e 0.103(6) 0.029(39) 0.350(9) 1. 0 d
O2 O2- 4 e 0.349(4) 0.338(28) 0.084(5) 1. 0 d
O3 O2- 4 e 0.051(8) 0.431(34) 0.252(13) 1. 0 d

loop_
_atom_type_symbol
_atom_type_oxidation_number
Cl5+ 5.000
Na1+ 1.000
O2- -2.000
